data_7229173
loop_
_publ_author_name
'Jiang, Zhijie'
'Sun, Lin'
'Yang, Qi'
'Wei, Shilong'
'Ke, Hongshan'
'Chen, Sanping'
'Zhang, Yiquan'
'Wei, Qing'
'Xie, Gang'

_publ_section_title
;
 Solvent orientation in the crystal lattice producing distinct magnetic
 dynamics in two binuclear Dy(iii) polymorphs with a polydentate Schiff
 base ligand
;
_journal_name_full CrystEngComm
_journal_paper_doi 10.1039/C7CE01269A
_journal_year 2017
_chemical_formula_sum 'C56 H52 Cl10 Dy2 N8 O6'
_chemical_formula_weight 1612.56
_chemical_name_systematic
; 
 ? 
;
_space_group_IT_number 15
_symmetry_cell_setting monoclinic
_symmetry_space_group_name_Hall '-C 2yc'
_symmetry_space_group_name_H-M 'C 1 2/c 1'
_atom_sites_solution_hydrogens geom
_atom_sites_solution_primary direct
_atom_sites_solution_secondary difmap
_audit_creation_method SHELXL-97
_audit_update_record
;
2017-04-24 deposited with the CCDC.
2017-08-28 downloaded from the CCDC.
;
_cell_angle_alpha 90.00
_cell_angle_beta 116.915(14)
_cell_angle_gamma 90.00
_cell_formula_units_Z 4
_cell_length_a 21.186(9)
_cell_length_b 15.093(9)
_cell_length_c 21.803(12)
_cell_measurement_reflns_used 2806
_cell_measurement_temperature 296(2)
_cell_measurement_theta_max 21.70
_cell_measurement_theta_min 2.22
_cell_volume 6217(6)
_computing_cell_refinement 'Bruker SMART'
_computing_data_collection 'Bruker SMART APEX II'
_computing_data_reduction 'Bruker SAINT'
_computing_structure_refinement 'SHELXL-97 (Sheldrick, 1997)'
_computing_structure_solution 'SHELXS-97 (Sheldrick, 1990)'
_diffrn_ambient_temperature 296(2)
_diffrn_measured_fraction_theta_full 0.988
_diffrn_measured_fraction_theta_max 0.988
_diffrn_measurement_device_type 'Bruker APEX II area detector'
_diffrn_measurement_method '\w scans'
_diffrn_radiation_monochromator graphite
_diffrn_radiation_source 'fine-focus sealed tube'
_diffrn_radiation_type MoK\a
_diffrn_radiation_wavelength 0.71073
_diffrn_reflns_av_R_equivalents 0.0642
_diffrn_reflns_av_sigmaI/netI 0.0772
_diffrn_reflns_limit_h_max 25
_diffrn_reflns_limit_h_min -25
_diffrn_reflns_limit_k_max 18
_diffrn_reflns_limit_k_min -12
_diffrn_reflns_limit_l_max 26
_diffrn_reflns_limit_l_min -26
_diffrn_reflns_number 15561
_diffrn_reflns_theta_full 25.50
_diffrn_reflns_theta_max 25.50
_diffrn_reflns_theta_min 1.75
_exptl_absorpt_coefficient_mu 2.870
_exptl_absorpt_correction_T_max 0.423
_exptl_absorpt_correction_T_min 0.330
_exptl_absorpt_correction_type multi-scan
_exptl_absorpt_process_details SADABS
_exptl_crystal_colour white
_exptl_crystal_density_diffrn 1.723
_exptl_crystal_density_method 'not measured'
_exptl_crystal_description block
_exptl_crystal_F_000 3176
_exptl_crystal_size_max 0.40
_exptl_crystal_size_mid 0.38
_exptl_crystal_size_min 0.30
_refine_diff_density_max 1.979
_refine_diff_density_min -0.887
_refine_diff_density_rms 0.141
_refine_ls_extinction_method none
_refine_ls_goodness_of_fit_ref 1.094
_refine_ls_hydrogen_treatment constr
_refine_ls_matrix_type full
_refine_ls_number_parameters 370
_refine_ls_number_reflns 5727
_refine_ls_number_restraints 0
_refine_ls_restrained_S_all 1.094
_refine_ls_R_factor_all 0.0760
_refine_ls_R_factor_gt 0.0494
_refine_ls_shift/su_max 0.000
_refine_ls_shift/su_mean 0.000
_refine_ls_structure_factor_coef Fsqd
_refine_ls_weighting_details 'calc w=1/[\s^2^(Fo^2^)+(0.0512P)^2^+1.4070P] where P=(Fo^2^+2Fc^2^)/3'
_refine_ls_weighting_scheme calc
_refine_ls_wR_factor_gt 0.1162
_refine_ls_wR_factor_ref 0.1261
_reflns_number_gt 4047
_reflns_number_total 5727
_reflns_threshold_expression >2sigma(I)
_cod_data_source_file c7ce01269a2.cif
_cod_data_source_block xb0186
_cod_depositor_comments
;
The following automatic conversions were performed:

'_symmetry_cell_setting' value 'Monoclinic' changed to 'monoclinic'
according to
/home/data/users/saulius/crontab/automatic-downloads/rss-feeds/RSC/lib/dictionaries/cif_core.dic
dictionary named 'cif_core.dic' version 2.4.2 from 2011-04-26.

'_exptl_absorpt_correction_type' value 'Multi-scan' changed to
'multi-scan' according to
/home/data/users/saulius/crontab/automatic-downloads/rss-feeds/RSC/lib/dictionaries/cif_core.dic
dictionary named 'cif_core.dic' version 2.4.2 from 2011-04-26.

Automatic conversion script
Id: cif_fix_values 4973 2017-02-22 13:04:09Z antanas 
;
_cod_original_sg_symbol_H-M C2/c
_cod_database_code 7229173

loop_
_symmetry_equiv_pos_as_xyz
'x, y, z'
'-x, y, -z+1/2'
'x+1/2, y+1/2, z'
'-x+1/2, y+1/2, -z+1/2'
'-x, -y, -z'
'x, -y, z-1/2'
'-x+1/2, -y+1/2, -z'
'x+1/2, -y+1/2, z-1/2'

loop_
_atom_site_label
_atom_site_type_symbol
_atom_site_fract_x
_atom_site_fract_y
_atom_site_fract_z
_atom_site_U_iso_or_equiv
_atom_site_adp_type
_atom_site_occupancy
_atom_site_symmetry_multiplicity
_atom_site_calc_flag
_atom_site_refinement_flags
Dy1 Dy 0.343958(17) 0.29237(2) 0.025071(16) 0.03223(13) Uani 1 1 d .
Cl3 Cl 0.30693(19) 0.2909(2) 0.34424(12) 0.0974(11) Uani 1 1 d .
Cl2 Cl 0.67857(15) 0.1926(2) -0.00910(19) 0.0968(10) Uani 1 1 d .
O3 O 0.3982(3) 0.2042(3) -0.0179(3) 0.0429(13) Uani 1 1 d .
Cl1 Cl 0.62034(15) 0.6387(2) 0.23112(15) 0.0905(9) Uani 1 1 d .
O2 O 0.2513(2) 0.2888(3) 0.0553(2) 0.0321(11) Uani 1 1 d .
C7 C 0.4597(4) 0.2040(5) -0.0170(4) 0.0408(18) Uani 1 1 d .
C8 C 0.2908(3) 0.2140(5) 0.1618(3) 0.0346(17) Uani 1 1 d .
O1 O 0.3701(3) 0.4148(4) 0.0900(2) 0.0437(13) Uani 1 1 d .
C10 C 0.2649(3) 0.2885(5) 0.1215(3) 0.0307(15) Uani 1 1 d .
N1 N 0.4076(3) 0.3866(4) -0.0231(3) 0.0385(15) Uani 1 1 d .
C12 C 0.3456(4) 0.0644(5) 0.0599(4) 0.0390(18) Uani 1 1 d .
H12A H 0.3809 0.0194 0.0839 0.047 Uiso 1 1 calc R
H12B H 0.3491 0.0813 0.0187 0.047 Uiso 1 1 calc R
C13 C 0.4953(4) 0.2826(6) -0.0196(3) 0.0393(19) Uani 1 1 d .
C14 C 0.5628(4) 0.2759(6) -0.0182(4) 0.047(2) Uani 1 1 d .
H14 H 0.5852 0.3276 -0.0212 0.057 Uiso 1 1 calc R
N2 N 0.2583(3) 0.4073(4) -0.0743(3) 0.0316(13) Uani 1 1 d .
N4 N 0.3564(3) 0.1427(4) 0.1050(3) 0.0350(14) Uani 1 1 d .
C17 C 0.4824(4) 0.1807(5) 0.1424(4) 0.0415(19) Uani 1 1 d .
H17A H 0.5298 0.1769 0.1802 0.050 Uiso 1 1 calc R
H17B H 0.4813 0.1475 0.1038 0.050 Uiso 1 1 calc R
C18 C 0.3028(4) 0.2155(6) 0.2307(4) 0.047(2) Uani 1 1 d .
H18 H 0.3198 0.1651 0.2578 0.057 Uiso 1 1 calc R
Cl4 Cl 0.0893(3) 0.4865(3) 0.1796(2) 0.171(2) Uani 1 1 d .
C21 C 0.4621(4) 0.3673(5) -0.0312(3) 0.0404(19) Uani 1 1 d .
H21 H 0.4819 0.4125 -0.0459 0.049 Uiso 1 1 calc R
C22 C 0.4296(4) 0.1438(6) 0.1635(4) 0.047(2) Uani 1 1 d .
H22A H 0.4432 0.0839 0.1806 0.056 Uiso 1 1 calc R
H22B H 0.4298 0.1794 0.2007 0.056 Uiso 1 1 calc R
C23 C 0.3005(4) 0.4541(5) -0.1027(4) 0.0426(19) Uani 1 1 d .
H23A H 0.2773 0.5094 -0.1234 0.051 Uiso 1 1 calc R
H23B H 0.3030 0.4181 -0.1384 0.051 Uiso 1 1 calc R
C24 C 0.4958(5) 0.1228(6) -0.0127(5) 0.059(2) Uani 1 1 d .
H24 H 0.4738 0.0698 -0.0118 0.071 Uiso 1 1 calc R
C25 C 0.3047(4) 0.1306(5) 0.1328(3) 0.0362(17) Uani 1 1 d .
H25 H 0.3235 0.0862 0.1695 0.043 Uiso 1 1 calc R
C27 C 0.5549(5) 0.4825(7) 0.1899(4) 0.055(2) Uani 1 1 d .
H27 H 0.6001 0.4582 0.2119 0.066 Uiso 1 1 calc R
C28 C 0.2898(5) 0.2901(6) 0.2581(4) 0.049(2) Uani 1 1 d .
C29 C 0.2649(4) 0.3662(6) 0.2192(4) 0.053(2) Uani 1 1 d .
H29 H 0.2563 0.4168 0.2386 0.063 Uiso 1 1 calc R
C30 C 0.4952(4) 0.4277(6) 0.1543(4) 0.045(2) Uani 1 1 d .
C31 C 0.4259(4) 0.4626(6) 0.1236(4) 0.0433(19) Uani 1 1 d .
N3 N 0.4635(3) 0.2732(4) 0.1230(3) 0.0410(16) Uani 1 1 d .
C40 C 0.2527(4) 0.3664(6) 0.1505(4) 0.0442(19) Uani 1 1 d .
H40 H 0.2367 0.4175 0.1241 0.053 Uiso 1 1 calc R
C38 C 0.5078(4) 0.3333(6) 0.1573(4) 0.047(2) Uani 1 1 d .
H38 H 0.5531 0.3143 0.1875 0.056 Uiso 1 1 calc R
Cl5 Cl 0.1080(3) 0.3693(4) 0.2904(3) 0.208(3) Uani 1 1 d .
C32 C 0.5956(5) 0.1974(7) -0.0128(5) 0.057(2) Uani 1 1 d .
C36 C 0.4203(5) 0.5547(6) 0.1315(4) 0.051(2) Uani 1 1 d .
H36 H 0.3757 0.5804 0.1143 0.061 Uiso 1 1 calc R
C33 C 0.5624(5) 0.1198(7) -0.0098(5) 0.069(3) Uani 1 1 d .
H33 H 0.5848 0.0656 -0.0059 0.083 Uiso 1 1 calc R
C34 C 0.3748(4) 0.4733(5) -0.0475(4) 0.0405(18) Uani 1 1 d .
H34A H 0.4011 0.5068 -0.0663 0.049 Uiso 1 1 calc R
H34B H 0.3734 0.5069 -0.0102 0.049 Uiso 1 1 calc R
C35 C 0.4789(5) 0.6071(6) 0.1638(4) 0.063(3) Uani 1 1 d .
H35 H 0.4736 0.6678 0.1671 0.075 Uiso 1 1 calc R
C37 C 0.5453(5) 0.5707(7) 0.1914(4) 0.060(3) Uani 1 1 d .
C43 C 0.2731(4) 0.0304(5) 0.0421(4) 0.046(2) Uani 1 1 d .
H43A H 0.2757 -0.0291 0.0601 0.055 Uiso 1 1 calc R
H43B H 0.2445 0.0289 -0.0074 0.055 Uiso 1 1 calc R
C44 C 0.0819(8) 0.3784(10) 0.2030(7) 0.137(6) Uani 1 1 d .
H44A H 0.0332 0.3590 0.1776 0.164 Uiso 1 1 calc R
H44B H 0.1111 0.3399 0.1907 0.164 Uiso 1 1 calc R

loop_
_atom_site_aniso_label
_atom_site_aniso_U_11
_atom_site_aniso_U_22
_atom_site_aniso_U_33
_atom_site_aniso_U_23
_atom_site_aniso_U_13
_atom_site_aniso_U_12
Dy1 0.0304(2) 0.0330(2) 0.0345(2) 0.00171(17) 0.01571(15) 0.00089(18)
Cl3 0.150(3) 0.104(2) 0.0432(13) -0.0059(14) 0.0484(16) 0.017(2)
Cl2 0.0662(16) 0.081(2) 0.179(3) -0.021(2) 0.0868(19) -0.0047(15)
O3 0.041(3) 0.038(3) 0.056(3) -0.006(3) 0.028(3) -0.005(3)
Cl1 0.089(2) 0.083(2) 0.099(2) -0.0262(17) 0.0419(17) -0.0451(17)
O2 0.032(3) 0.032(3) 0.031(2) -0.002(2) 0.013(2) 0.003(2)
C7 0.040(4) 0.040(4) 0.052(4) -0.004(4) 0.029(4) 0.001(4)
C8 0.027(4) 0.046(5) 0.033(4) -0.002(4) 0.016(3) -0.004(4)
O1 0.038(3) 0.046(3) 0.045(3) -0.011(3) 0.016(2) -0.003(3)
C10 0.026(3) 0.031(4) 0.034(4) -0.004(3) 0.012(3) -0.002(3)
N1 0.041(4) 0.035(4) 0.042(3) 0.001(3) 0.021(3) 0.002(3)
C12 0.048(5) 0.028(4) 0.049(4) 0.000(3) 0.028(4) 0.002(4)
C13 0.037(4) 0.051(5) 0.036(4) -0.005(4) 0.022(3) -0.009(4)
C14 0.041(5) 0.052(6) 0.057(5) -0.007(4) 0.031(4) -0.014(4)
N2 0.033(3) 0.025(3) 0.039(3) 0.001(3) 0.018(3) 0.001(3)
N4 0.034(3) 0.041(4) 0.034(3) 0.004(3) 0.019(3) 0.006(3)
C17 0.039(4) 0.037(5) 0.043(4) 0.006(3) 0.013(4) 0.009(4)
C18 0.042(4) 0.054(5) 0.044(4) 0.003(4) 0.017(4) 0.003(4)
Cl4 0.180(4) 0.079(3) 0.188(4) -0.032(3) 0.023(3) 0.023(3)
C21 0.049(5) 0.038(5) 0.039(4) -0.004(4) 0.024(4) -0.012(4)
C22 0.037(4) 0.062(6) 0.036(4) 0.013(4) 0.012(3) 0.018(4)
C23 0.044(5) 0.035(4) 0.048(4) 0.008(4) 0.021(4) -0.004(4)
C24 0.062(6) 0.037(5) 0.095(7) -0.012(5) 0.051(5) -0.007(5)
C25 0.034(4) 0.040(4) 0.034(4) 0.007(3) 0.015(3) 0.002(4)
C27 0.046(5) 0.057(6) 0.057(5) 0.001(5) 0.019(4) -0.011(5)
C28 0.058(5) 0.060(6) 0.035(4) -0.009(4) 0.026(4) -0.008(5)
C29 0.056(5) 0.053(6) 0.047(5) -0.012(4) 0.022(4) 0.003(5)
C30 0.046(5) 0.047(5) 0.040(4) -0.001(4) 0.016(4) -0.002(4)
C31 0.056(5) 0.041(5) 0.043(4) -0.004(4) 0.031(4) -0.004(4)
N3 0.034(4) 0.043(4) 0.046(4) 0.004(3) 0.018(3) -0.003(3)
C40 0.042(4) 0.044(5) 0.042(4) -0.002(4) 0.016(4) 0.009(4)
C38 0.032(4) 0.064(6) 0.040(4) 0.006(4) 0.012(4) 0.005(4)
Cl5 0.226(6) 0.155(5) 0.186(5) -0.048(4) 0.044(4) 0.007(5)
C32 0.048(5) 0.062(7) 0.081(6) -0.014(5) 0.046(5) 0.000(5)
C36 0.065(6) 0.040(5) 0.051(5) -0.004(4) 0.029(4) 0.007(5)
C33 0.069(6) 0.048(6) 0.110(8) -0.011(6) 0.059(6) 0.012(5)
C34 0.040(4) 0.028(4) 0.055(5) 0.007(4) 0.023(4) -0.005(4)
C35 0.088(7) 0.050(6) 0.053(5) -0.016(5) 0.033(5) -0.015(6)
C37 0.068(6) 0.073(7) 0.042(5) -0.004(5) 0.028(5) -0.023(6)
C43 0.054(5) 0.036(5) 0.051(5) -0.008(4) 0.027(4) 0.006(4)
C44 0.144(13) 0.114(13) 0.124(12) -0.048(10) 0.035(10) -0.001(11)

loop_
_atom_type_symbol
_atom_type_description
_atom_type_scat_dispersion_real
_atom_type_scat_dispersion_imag
_atom_type_scat_source
C C 0.0033 0.0016 'International Tables Vol C Tables 4.2.6.8 and 6.1.1.4'
H H 0.0000 0.0000 'International Tables Vol C Tables 4.2.6.8 and 6.1.1.4'
N N 0.0061 0.0033 'International Tables Vol C Tables 4.2.6.8 and 6.1.1.4'
O O 0.0106 0.0060 'International Tables Vol C Tables 4.2.6.8 and 6.1.1.4'
Dy Dy -0.1892 4.4098 'International Tables Vol C Tables 4.2.6.8 and 6.1.1.4'
Cl Cl 0.1484 0.1585 'International Tables Vol C Tables 4.2.6.8 and 6.1.1.4'

loop_
_geom_angle_atom_site_label_1
_geom_angle_atom_site_label_2
_geom_angle_atom_site_label_3
_geom_angle
_geom_angle_site_symmetry_1
_geom_angle_site_symmetry_3
O3 Dy1 O1 137.15(19) . .
O3 Dy1 O2 78.77(17) . 7
O1 Dy1 O2 142.24(17) . 7
O3 Dy1 O2 139.93(18) . .
O1 Dy1 O2 80.77(17) . .
O2 Dy1 O2 69.42(18) 7 .
O3 Dy1 N3 76.8(2) . .
O1 Dy1 N3 71.8(2) . .
O2 Dy1 N3 141.61(19) 7 .
O2 Dy1 N3 114.53(18) . .
O3 Dy1 N1 71.5(2) . .
O1 Dy1 N1 76.7(2) . .
O2 Dy1 N1 115.58(17) 7 .
O2 Dy1 N1 144.57(19) . .
N3 Dy1 N1 83.8(2) . .
O3 Dy1 N2 109.32(18) . .
O1 Dy1 N2 82.14(18) . .
O2 Dy1 N2 72.45(17) 7 .
O2 Dy1 N2 84.08(16) . .
N3 Dy1 N2 144.16(19) . .
N1 Dy1 N2 66.14(18) . .
O3 Dy1 N4 81.84(18) . .
O1 Dy1 N4 110.26(19) . .
O2 Dy1 N4 81.33(16) 7 .
O2 Dy1 N4 70.07(16) . .
N3 Dy1 N4 66.27(19) . .
N1 Dy1 N4 143.87(18) . .
N2 Dy1 N4 148.35(17) . .
O3 Dy1 Dy1 110.34(13) . 7
O1 Dy1 Dy1 112.50(13) . 7
O2 Dy1 Dy1 34.75(11) 7 7
O2 Dy1 Dy1 34.67(11) . 7
N3 Dy1 Dy1 136.81(15) . 7
N1 Dy1 Dy1 139.33(13) . 7
N2 Dy1 Dy1 75.76(12) . 7
N4 Dy1 Dy1 72.59(12) . 7
C7 O3 Dy1 134.7(5) . .
C10 O2 Dy1 120.0(4) . 7
C10 O2 Dy1 120.4(4) . .
Dy1 O2 Dy1 110.58(18) 7 .
O3 C7 C13 123.2(7) . .
O3 C7 C24 120.6(7) . .
C13 C7 C24 116.2(7) . .
C10 C8 C18 119.6(7) . .
C10 C8 C25 121.0(6) . .
C18 C8 C25 119.4(7) . .
C31 O1 Dy1 136.1(5) . .
O2 C10 C8 121.3(6) . .
O2 C10 C40 119.1(6) . .
C8 C10 C40 119.6(6) . .
C21 N1 C34 117.6(7) . .
C21 N1 Dy1 128.5(5) . .
C34 N1 Dy1 113.9(4) . .
N4 C12 C43 106.1(6) . .
C14 C13 C7 119.2(7) . .
C14 C13 C21 118.6(7) . .
C7 C13 C21 121.8(7) . .
C32 C14 C13 122.5(8) . .
C23 N2 C25 107.7(5) . 7
C23 N2 C43 112.1(6) . 7
C25 N2 C43 103.2(5) 7 7
C23 N2 Dy1 109.0(4) . .
C25 N2 Dy1 117.1(4) 7 .
C43 N2 Dy1 107.7(4) 7 .
C25 N4 C12 104.6(6) . .
C25 N4 C22 108.9(5) . .
C12 N4 C22 111.2(6) . .
C25 N4 Dy1 118.4(4) . .
C12 N4 Dy1 106.7(4) . .
C22 N4 Dy1 107.0(5) . .
N3 C17 C22 107.4(6) . .
C28 C18 C8 120.6(8) . .
N1 C21 C13 125.7(7) . .
N4 C22 C17 111.8(6) . .
N2 C23 C34 111.5(6) . .
C33 C24 C7 122.4(8) . .
N2 C25 N4 103.8(5) 7 .
N2 C25 C8 114.6(6) 7 .
N4 C25 C8 113.1(6) . .
C37 C27 C30 118.9(9) . .
C18 C28 C29 121.1(7) . .
C18 C28 Cl3 119.6(7) . .
C29 C28 Cl3 119.3(7) . .
C28 C29 C40 119.4(8) . .
C31 C30 C27 121.5(8) . .
C31 C30 C38 121.4(8) . .
C27 C30 C38 116.8(8) . .
O1 C31 C36 120.9(8) . .
O1 C31 C30 123.2(8) . .
C36 C31 C30 115.8(8) . .
C38 N3 C17 118.5(6) . .
C38 N3 Dy1 127.9(6) . .
C17 N3 Dy1 113.6(5) . .
C29 C40 C10 119.6(7) . .
N3 C38 C30 127.1(8) . .
C14 C32 C33 119.6(8) . .
C14 C32 Cl2 121.0(7) . .
C33 C32 Cl2 119.4(7) . .
C35 C36 C31 121.7(9) . .
C32 C33 C24 120.0(9) . .
N1 C34 C23 105.7(6) . .
C36 C35 C37 120.4(9) . .
C27 C37 C35 121.4(9) . .
C27 C37 Cl1 118.4(8) . .
C35 C37 Cl1 120.1(8) . .
C12 C43 N2 106.5(6) . 7
Cl5 C44 Cl4 111.8(8) . .

loop_
_geom_bond_atom_site_label_1
_geom_bond_atom_site_label_2
_geom_bond_distance
_geom_bond_site_symmetry_2
Dy1 O3 2.223(5) .
Dy1 O1 2.240(5) .
Dy1 O2 2.333(4) 7
Dy1 O2 2.338(5) .
Dy1 N3 2.482(6) .
Dy1 N1 2.494(6) .
Dy1 N2 2.727(6) .
Dy1 N4 2.792(6) .
Dy1 Dy1 3.8393(17) 7
Cl3 C28 1.745(8) .
Cl2 C32 1.724(8) .
O3 C7 1.295(8) .
Cl1 C37 1.756(9) .
O2 C10 1.338(8) .
O2 Dy1 2.333(4) 7
C7 C13 1.421(10) .
C7 C24 1.426(11) .
C8 C10 1.379(10) .
C8 C18 1.406(10) .
C8 C25 1.495(10) .
O1 C31 1.292(9) .
C10 C40 1.414(10) .
N1 C21 1.279(9) .
N1 C34 1.464(9) .
C12 N4 1.487(9) .
C12 C43 1.495(10) .
C13 C14 1.419(10) .
C13 C21 1.426(11) .
C14 C32 1.352(11) .
N2 C23 1.479(9) .
N2 C25 1.480(8) 7
N2 C43 1.497(9) 7
N4 C25 1.484(9) .
N4 C22 1.497(8) .
C17 N3 1.461(9) .
C17 C22 1.498(11) .
C18 C28 1.359(11) .
Cl4 C44 1.736(16) .
C23 C34 1.514(10) .
C24 C33 1.385(11) .
C25 N2 1.480(8) 7
C27 C37 1.349(13) .
C27 C30 1.413(11) .
C28 C29 1.382(12) .
C29 C40 1.400(10) .
C30 C31 1.413(11) .
C30 C38 1.445(11) .
C31 C36 1.412(11) .
N3 C38 1.276(10) .
Cl5 C44 1.733(14) .
C32 C33 1.384(13) .
C36 C35 1.368(12) .
C35 C37 1.371(13) .
C43 N2 1.497(9) 7
